data_2208565
loop_
_publ_author_name
'Hui Zheng'
'Yun-Kui Liu'
'Dan-Qian Xu'
'Zhen-Yuan Xu'

_publ_section_title
;
 <i>N</i>-Ethylethanaminium 3,5,6-trichloropyridin-2-olate
;
_journal_coeditor_code CV2009
_journal_issue 4
_journal_name_full 'Acta Crystallographica Section E'
_journal_page_first o1532
_journal_page_last o1533
_journal_paper_doi 10.1107/S1600536806007100
_journal_volume 62
_journal_year 2006
_chemical_formula_iupac 'C4 H12 N +, C5 H Cl3 N O -'
_chemical_formula_moiety 'C4 H12 N +, C5 H Cl3 N O -'
_chemical_formula_sum 'C9 H13 Cl3 N2 O'
_chemical_formula_weight 271.57
_chemical_melting_point 127
_chemical_name_systematic
;
N-Ethylethanaminium 3,5,6-trichloropyridin-2-olate
;
_space_group_IT_number 2
_symmetry_cell_setting triclinic
_symmetry_space_group_name_Hall '-P 1'
_symmetry_space_group_name_H-M 'P -1'
_cell_angle_alpha 106.36(2)
_cell_angle_beta 105.32(3)
_cell_angle_gamma 105.28(3)
_cell_formula_units_Z 2
_cell_length_a 7.527(6)
_cell_length_b 9.196(6)
_cell_length_c 10.978(7)
_cell_measurement_reflns_used 5373
_cell_measurement_temperature 298.0(10)
_cell_measurement_theta_max 27.5
_cell_measurement_theta_min 3.0
_cell_volume 654.6(8)
_computing_cell_refinement PROCESS-AUTO
_computing_data_collection 'PROCESS-AUTO (Rigaku, 1998)'
_computing_data_reduction 'CrystalStructure (Rigaku/MSC, 2004)'
_computing_molecular_graphics 'ORTEP-3 for Windows (Farrugia, 1997)'
_computing_publication_material CrystalStructure
_computing_structure_refinement 'CRYSTALS (Watkin <i>et al.</i>,  1996)'
_computing_structure_solution 'SIR92 (Altomare <i>et al.</i>,  1999)'
_diffrn_detector_area_resol_mean 10.00
_diffrn_measured_fraction_theta_full 0.991
_diffrn_measured_fraction_theta_max 0.991
_diffrn_measurement_device_type 'Rigaku R-AXIS RAPID'
_diffrn_measurement_method \w
_diffrn_radiation_type 'Mo K\a'
_diffrn_radiation_wavelength 0.71075
_diffrn_reflns_av_R_equivalents 0.023
_diffrn_reflns_limit_h_max 9
_diffrn_reflns_limit_h_min -9
_diffrn_reflns_limit_k_max 10
_diffrn_reflns_limit_k_min -11
_diffrn_reflns_limit_l_max 14
_diffrn_reflns_limit_l_min -14
_diffrn_reflns_number 6442
_diffrn_reflns_theta_full 27.48
_diffrn_reflns_theta_max 27.48
_diffrn_standards_number 0
_exptl_absorpt_coefficient_mu 0.676
_exptl_absorpt_correction_T_max 0.827
_exptl_absorpt_correction_T_min 0.761
_exptl_absorpt_correction_type multi-scan
_exptl_absorpt_process_details '(ABSCOR; Higashi, 1995)'
_exptl_crystal_colour colourless
_exptl_crystal_density_diffrn 1.378
_exptl_crystal_density_method 'not measured'
_exptl_crystal_description chunk
_exptl_crystal_F_000 280.00
_exptl_crystal_size_max 0.38
_exptl_crystal_size_mid 0.36
_exptl_crystal_size_min 0.28
_refine_diff_density_max 0.50
_refine_diff_density_min -0.42
_refine_ls_extinction_coef 42(12)
_refine_ls_extinction_method 'Larson (1970)'
_refine_ls_goodness_of_fit_ref 1.009
_refine_ls_hydrogen_treatment constr
_refine_ls_number_parameters 137
_refine_ls_number_reflns 2964
_refine_ls_R_factor_gt 0.0387
_refine_ls_shift/su_max 0.0000
_refine_ls_structure_factor_coef Fsqd
_refine_ls_weighting_details 'w = 1/[0.0011Fo^2^ + \s(Fo^2^)]/(4Fo^2^)'
_refine_ls_weighting_scheme calc
_refine_ls_wR_factor_ref 0.1161
_reflns_number_gt 2106
_reflns_number_total 2964
_reflns_threshold_expression F^2^>2\s(F^2^)
_cod_data_source_file cv2009.cif
_cod_data_source_block I
_cod_database_code 2208565

loop_
_symmetry_equiv_pos_site_id
_symmetry_equiv_pos_as_xyz
1 +X,+Y,+Z
2 -X,-Y,-Z

loop_
_atom_site_type_symbol
_atom_site_label
_atom_site_fract_x
_atom_site_fract_y
_atom_site_fract_z
_atom_site_U_iso_or_equiv
_atom_site_adp_type
_atom_site_calc_flag
_atom_site_refinement_flags
_atom_site_occupancy
Cl Cl1 0.53393(10) 0.42409(6) 0.63185(6) 0.07760(18) Uani d . 1.00
Cl Cl2 0.85021(8) 0.48780(6) 1.15486(5) 0.07117(16) Uani d . 1.00
Cl Cl3 0.46815(9) 0.18795(6) 1.09429(5) 0.07312(18) Uani d . 1.00
O O1 0.2181(2) 0.14912(14) 0.62784(12) 0.0599(3) Uani d . 1.00
N N1 0.3529(2) 0.17987(17) 0.84727(14) 0.0480(3) Uani d . 1.00
N N2 0.0532(2) 0.11234(17) 0.36530(13) 0.0481(3) Uani d . 1.00
C C1 0.3593(2) 0.2274(2) 0.74258(17) 0.0447(4) Uani d . 1.00
C C2 0.5260(2) 0.3628(2) 0.76596(18) 0.0469(4) Uani d . 1.00
C C3 0.6741(2) 0.4423(2) 0.89062(19) 0.0506(4) Uani d . 1.00
C C4 0.6627(2) 0.3890(2) 0.99530(17) 0.0473(4) Uani d . 1.00
C C5 0.4975(2) 0.2588(2) 0.96741(17) 0.0456(4) Uani d . 1.00
C C6 -0.1467(4) 0.2672(2) 0.4361(2) 0.0817(8) Uani d . 1.00
C C7 -0.0379(3) 0.2317(2) 0.3432(2) 0.0640(6) Uani d . 1.00
C C8 0.1583(3) 0.0729(2) 0.2730(2) 0.0694(6) Uani d . 1.00
C C9 0.2469(4) -0.0480(3) 0.2959(3) 0.0983(11) Uani d . 1.00
H H31 0.7819 0.5317 0.9055 0.059 Uiso c R 1.00
H H61 -0.2408 0.1670 0.4263 0.103 Uiso c R 1.00
H H62 -0.2148 0.3362 0.4133 0.103 Uiso c R 1.00
H H63 -0.0546 0.3210 0.5287 0.103 Uiso c R 1.00
H H71 0.0646 0.3319 0.3587 0.079 Uiso c R 1.00
H H72 -0.1286 0.1891 0.2494 0.080 Uiso c R 1.00
H H81 0.2620 0.1716 0.2872 0.088 Uiso c R 1.00
H H82 0.0668 0.0299 0.1793 0.088 Uiso c R 1.00
H H91 0.3252 -0.0625 0.2404 0.132 Uiso c R 1.00
H H92 0.1435 -0.1500 0.2716 0.132 Uiso c R 1.00
H H93 0.3294 -0.0097 0.3902 0.132 Uiso c R 1.00
H H201 0.1385 0.1529 0.4521 0.056 Uiso c R 1.00
H H202 -0.0420 0.0204 0.3528 0.056 Uiso c R 1.00

loop_
_atom_site_aniso_label
_atom_site_aniso_U_11
_atom_site_aniso_U_22
_atom_site_aniso_U_33
_atom_site_aniso_U_12
_atom_site_aniso_U_13
_atom_site_aniso_U_23
Cl1 0.0882(4) 0.0778(3) 0.0631(3) 0.0067(2) 0.0315(2) 0.0399(2)
Cl2 0.0570(3) 0.0762(3) 0.0555(2) 0.0187(2) -0.0001(2) 0.0142(2)
Cl3 0.0862(4) 0.0862(4) 0.0543(2) 0.0260(3) 0.0272(2) 0.0405(2)
O1 0.0582(7) 0.0578(7) 0.0431(6) 0.0007(6) 0.0059(5) 0.0208(5)
N1 0.0468(8) 0.0484(7) 0.0470(7) 0.0115(6) 0.0161(6) 0.0219(6)
N2 0.0475(8) 0.0485(7) 0.0442(7) 0.0081(6) 0.0147(6) 0.0223(6)
C1 0.0440(9) 0.0444(8) 0.0451(8) 0.0137(7) 0.0163(7) 0.0186(7)
C2 0.0514(10) 0.0472(9) 0.0469(8) 0.0159(7) 0.0222(7) 0.0224(7)
C3 0.0407(9) 0.0459(9) 0.0594(10) 0.0096(7) 0.0191(8) 0.0167(8)
C4 0.0424(9) 0.0504(9) 0.0440(8) 0.0191(7) 0.0115(7) 0.0125(7)
C5 0.0505(9) 0.0503(9) 0.0437(8) 0.0228(7) 0.0198(7) 0.0221(7)
C6 0.0840(17) 0.0806(15) 0.0936(17) 0.0433(14) 0.0371(15) 0.0349(13)
C7 0.0668(12) 0.0653(12) 0.0671(12) 0.0243(10) 0.0197(10) 0.0393(10)
C8 0.0773(15) 0.0759(13) 0.0669(12) 0.0252(11) 0.0428(12) 0.0309(10)
C9 0.106(2) 0.0965(18) 0.128(2) 0.0508(17) 0.072(2) 0.0509(18)

loop_
_atom_type_symbol
_atom_type_description
_atom_type_scat_dispersion_real
_atom_type_scat_dispersion_imag
_atom_type_scat_source
C C 0.003 0.002
;
International Tables for Crystallography
(1992, Vol. C, Tables 4.2.6.8 and 6.1.1.4)
;
O O 0.011 0.006
;
International Tables for Crystallography
(1992, Vol. C, Tables 4.2.6.8 and 6.1.1.4)
;
H H 0.000 0.000
;
International Tables for Crystallography
(1992, Vol. C, Table 6.1.1.4)
;
N N 0.006 0.003
;
International Tables for Crystallography
(1992, Vol. C, Tables 4.2.6.8 and 6.1.1.4)
;
Cl Cl 0.148 0.159
;
International Tables for Crystallography
(1992, Vol. C, Tables 4.2.6.8 and 6.1.1.4)
;

loop_
_geom_angle_atom_site_label_1
_geom_angle_atom_site_label_2
_geom_angle_atom_site_label_3
_geom_angle
_geom_angle_publ_flag
C1 N1 C5 120.24(15) yes
C7 N2 C8 112.56(19) yes
O1 C1 N1 118.98(15) yes
O1 C1 C2 123.00(18) yes
N1 C1 C2 118.02(13) yes
Cl1 C2 C1 118.02(12) yes
Cl1 C2 C3 121.17(15) yes
C1 C2 C3 120.81(19) ?
C2 C3 C4 119.41(16) ?
Cl2 C4 C3 120.21(12) ?
Cl2 C4 C5 122.50(16) ?
C3 C4 C5 117.28(14) ?
Cl3 C5 N1 115.54(14) ?
Cl3 C5 C4 120.24(12) ?
N1 C5 C4 124.22(19) ?
N2 C7 C6 111.5(2) yes
N2 C8 C9 111.7(2) ?
C7 N2 H201 109.1 ?
C7 N2 H202 109.1 ?
C8 N2 H201 109.1 ?
C8 N2 H202 109.0 ?
H201 N2 H202 107.8 ?
C2 C3 H31 120.3 ?
C4 C3 H31 120.3 ?
C7 C6 H61 109.4 ?
C7 C6 H62 109.5 ?
C7 C6 H63 109.5 ?
H61 C6 H62 109.5 ?
H61 C6 H63 109.5 ?
H62 C6 H63 109.5 ?
N2 C7 H71 109.3 ?
N2 C7 H72 109.4 ?
C6 C7 H71 109.3 ?
C6 C7 H72 109.3 ?
H71 C7 H72 108.0 ?
N2 C8 H81 109.2 ?
N2 C8 H82 109.3 ?
C9 C8 H81 109.2 ?
C9 C8 H82 109.4 ?
H81 C8 H82 107.9 ?
C8 C9 H91 109.3 ?
C8 C9 H92 109.5 ?
C8 C9 H93 109.6 ?
H91 C9 H92 109.5 ?
H91 C9 H93 109.5 ?
H92 C9 H93 109.5 ?

loop_
_geom_bond_atom_site_label_1
_geom_bond_atom_site_label_2
_geom_bond_distance
_geom_bond_publ_flag
Cl1 C2 1.728(2) yes
Cl2 C4 1.7342(15) ?
Cl3 C5 1.735(2) yes
O1 C1 1.2699(17) yes
N1 C1 1.347(2) yes
N1 C5 1.3181(19) yes
N2 C7 1.480(3) yes
N2 C8 1.467(3) yes
C1 C2 1.421(2) yes
C2 C3 1.360(2) ?
C3 C4 1.384(3) ?
C4 C5 1.371(2) ?
C6 C7 1.487(4) ?
C8 C9 1.484(4) ?
N2 H201 0.900 ?
N2 H202 0.900 ?
C3 H31 0.930 ?
C6 H61 0.960 ?
C6 H62 0.960 ?
C6 H63 0.960 ?
C7 H71 0.970 ?
C7 H72 0.970 ?
C8 H81 0.970 ?
C8 H82 0.970 ?
C9 H91 0.960 ?
C9 H92 0.960 ?
C9 H93 0.960 ?

loop_
_geom_contact_atom_site_label_1
_geom_contact_atom_site_label_2
_geom_contact_distance
_geom_contact_site_symmetry_2
Cl1 Cl1 3.5302(10) 66602
Cl2 C1 3.474(2) 66702
Cl3 C8 3.563(3) 55601
O1 O1 3.4970(14) 55602
O1 N2 2.7022(19) .
O1 N2 2.748(2) 55602
O1 C6 3.599(3) .
O1 C6 3.555(3) 55602
O1 C7 3.544(2) 55602
N1 N2 3.2213(16) 55602
N1 C7 3.537(2) 55602
N1 C8 3.581(2) 55602
N2 O1 2.7022(19) .
N2 O1 2.748(2) 55602
N2 N1 3.2213(16) 55602
N2 C1 3.415(2) 55602
C1 Cl2 3.474(2) 66702
C1 N2 3.415(2) 55602
C3 C5 3.489(2) 66702
C4 C4 3.582(3) 66702
C5 C3 3.489(2) 66702
C6 O1 3.599(3) .
C6 O1 3.555(3) 55602
C7 O1 3.544(2) 55602
C7 N1 3.537(2) 55602
C8 Cl3 3.563(3) 55401
C8 N1 3.581(2) 55602
Cl1 H62 3.478 65501
Cl1 H71 3.210 66602
Cl1 H81 3.515 .
Cl1 H81 3.374 66602
Cl1 H201 3.031 .
Cl2 H31 3.050 76702
Cl2 H62 3.583 65601
Cl2 H63 3.136 66702
Cl2 H71 3.284 65601
Cl2 H72 3.224 65601
Cl2 H92 3.136 66601
Cl3 H31 3.570 66702
Cl3 H62 3.316 65601
Cl3 H72 3.058 65601
Cl3 H81 2.951 55601
Cl3 H82 3.471 55601
Cl3 H91 3.274 55601
O1 H61 2.860 55602
O1 H63 3.066 .
O1 H92 3.197 55602
O1 H93 3.048 .
O1 H201 1.876 .
O1 H201 3.023 55602
O1 H202 2.828 .
O1 H202 1.865 55602
N1 H61 3.429 55602
N1 H72 3.082 55602
N1 H82 3.126 55602
N1 H91 3.160 65602
N1 H92 3.524 55602
N1 H202 2.535 55602
C1 H61 3.320 55602
C1 H91 3.130 65602
C1 H201 2.961 .
C1 H202 2.541 55602
C2 H91 3.233 65602
C2 H92 3.583 65602
C2 H201 3.476 .
C3 H91 3.384 65602
C3 H92 3.580 65602
C4 H91 3.407 65602
C5 H31 3.501 66702
C5 H91 3.286 65602
C6 H62 3.527 56602
C6 H63 3.554 56602
C6 H71 3.526 56602
C9 H61 3.506 65501
C9 H61 3.526 55602
H31 Cl2 3.050 76702
H31 Cl3 3.570 66702
H31 C5 3.501 66702
H61 O1 2.860 55602
H61 N1 3.429 55602
H61 C1 3.320 55602
H61 C9 3.506 45501
H61 C9 3.526 55602
H61 H91 3.116 45501
H61 H92 3.261 55602
H61 H93 3.075 45501
H61 H93 2.904 55602
H62 Cl1 3.478 45501
H62 Cl2 3.583 45401
H62 Cl3 3.316 45401
H62 C6 3.527 56602
H62 H62 3.397 56602
H62 H63 3.045 56602
H62 H71 3.040 56602
H62 H81 3.537 45501
H63 Cl2 3.136 66702
H63 O1 3.066 .
H63 C6 3.554 56602
H63 H62 3.045 56602
H63 H63 3.453 56602
H63 H71 3.110 56602
H63 H92 3.146 55602
H63 H93 3.543 55602
H71 Cl1 3.210 66602
H71 Cl2 3.284 45401
H71 C6 3.526 56602
H71 H62 3.040 56602
H71 H63 3.110 56602
H72 Cl2 3.224 45401
H72 Cl3 3.058 45401
H72 N1 3.082 55602
H81 Cl1 3.515 .
H81 Cl1 3.374 66602
H81 Cl3 2.951 55401
H81 H62 3.537 65501
H82 Cl3 3.471 55401
H82 N1 3.126 55602
H91 Cl3 3.274 55401
H91 N1 3.160 65602
H91 C1 3.130 65602
H91 C2 3.233 65602
H91 C3 3.384 65602
H91 C4 3.407 65602
H91 C5 3.286 65602
H91 H61 3.116 65501
H92 Cl2 3.136 44401
H92 O1 3.197 55602
H92 N1 3.524 55602
H92 C2 3.583 65602
H92 C3 3.580 65602
H92 H61 3.261 55602
H92 H63 3.146 55602
H93 O1 3.048 .
H93 H61 3.075 65501
H93 H61 2.904 55602
H93 H63 3.543 55602
H93 H93 2.946 65602
H201 Cl1 3.031 .
H201 O1 1.876 .
H201 O1 3.023 55602
H201 C1 2.961 .
H201 C2 3.476 .
H201 H202 3.129 55602
H202 O1 2.828 .
H202 O1 1.865 55602
H202 N1 2.535 55602
H202 C1 2.541 55602
H202 H201 3.129 55602
H202 H202 3.274 55602

loop_
_geom_hbond_atom_site_label_D
_geom_hbond_atom_site_label_H
_geom_hbond_atom_site_label_A
_geom_hbond_site_symmetry_A
_geom_hbond_distance_DH
_geom_hbond_distance_HA
_geom_hbond_distance_DA
_geom_hbond_angle_DHA
_geom_hbond_publ_flag
N2 H201 O1 . 0.90 1.876 2.7022(19) 152 yes
N2 H202 O1 2_556 0.90 1.865 2.748(2) 166 yes

loop_
_geom_torsion_atom_site_label_1
_geom_torsion_atom_site_label_2
_geom_torsion_atom_site_label_3
_geom_torsion_atom_site_label_4
_geom_torsion
C1 N1 C5 Cl3 178.59(16)
C1 N1 C5 C4 -1.2(3)
C5 N1 C1 O1 179.93(19)
C5 N1 C1 C2 0.5(3)
C7 N2 C8 C9 -179.50(15)
C8 N2 C7 C6 178.90(14)
O1 C1 C2 Cl1 0.7(2)
O1 C1 C2 C3 -179.7(2)
N1 C1 C2 Cl1 -179.82(15)
N1 C1 C2 C3 -0.2(3)
Cl1 C2 C3 C4 -179.71(17)
C1 C2 C3 C4 0.7(3)
C2 C3 C4 Cl2 179.72(17)
C2 C3 C4 C5 -1.4(3)
Cl2 C4 C5 Cl3 0.7(2)
Cl2 C4 C5 N1 -179.44(17)
C3 C4 C5 Cl3 -178.14(16)
C3 C4 C5 N1 1.7(3)

loop_
_cod_related_entry_id
_cod_related_entry_database
_cod_related_entry_code
1 ChemSpider 30654937
